data_2018800
loop_
_publ_author_name
'Ozawa, Yoshiki'
'Kim, Misa'
'Toriumi, Koshiro'

_publ_section_title
;
 A one-dimensional platinum mixed-valence complex with bridging
 thiocyanate S atoms:
 [[Pt^II^(en)~2~](\m-SCN)[Pt^IV^(en)~2~](\m-SCN)](ClO~4~)~4~ (en is
 ethane-1,2-diamine)
;
_journal_coeditor_code WQ3023
_journal_issue 2
_journal_name_full 'Acta Crystallographica Section C'
_journal_page_first 146
_journal_page_last 149
_journal_paper_doi 10.1107/S0108270113000541
_journal_volume 69
_journal_year 2013
_chemical_formula_iupac '[Pt2 (N C S)2 (C2 H8 N2)4] (Cl O4)4'
_chemical_formula_moiety 'C10 H32 N10 Pt2 S2 4+, 4(Cl O4 -)'
_chemical_formula_sum 'C10 H32 Cl4 N10 O16 Pt2 S2'
_chemical_formula_weight 1144.56
_chemical_name_systematic
;
<i>catena</i>-Poly[[[bis(ethane-1,2-diamine-
\k^2^<i>N</i>,<i>N</i>')platinum(II)]-\m-thiocyanato-\k^2^<i>S</i>:<i>S</i>-
[bis(ethane-1,2-diamine-\k^2^<i>N</i>,<i>N</i>')platinum(IV)]-\m-
thiocyanato-\k^2^<i>S</i>:<i>S</i>] tetrakis(perchlorate)]
;
_space_group_IT_number 2
_symmetry_cell_setting triclinic
_symmetry_space_group_name_Hall '-P 1'
_symmetry_space_group_name_H-M 'P -1'
_atom_sites_solution_hydrogens difmap
_atom_sites_solution_primary heavy
_atom_sites_solution_secondary difmap
_audit_conform_dict_name cif_core.dic
_audit_conform_dict_version 2.4
_audit_creation_method 'WinGX routine CIF_UPDATE'
_cell_angle_alpha 104.944(4)
_cell_angle_beta 91.574(4)
_cell_angle_gamma 113.765(4)
_cell_formula_units_Z 1
_cell_length_a 9.0535(13)
_cell_length_b 9.6033(14)
_cell_length_c 9.6034(14)
_cell_measurement_reflns_used 7324
_cell_measurement_temperature 296(2)
_cell_measurement_theta_max 27.725
_cell_measurement_theta_min 3.08
_cell_volume 730.11(19)
_computing_cell_refinement 'CrystalClear (Rigaku, 2008)'
_computing_data_collection 'CrystalClear (Rigaku, 2008)'
_computing_data_reduction
;
CrystalClear (Rigaku, 2008) and SORTAV (Blessing, 1995)
;
_computing_molecular_graphics
;
PLATON (Spek, 2009) and Mercury (Macrae <i>et al.</i>, 2008)
;
_computing_publication_material 'WinGX (Farrugia, 2012)'
_computing_structure_refinement 'SHELXL97 (Sheldrick, 2008)'
_computing_structure_solution 'SHELXS97 (Sheldrick, 2008)'
_diffrn_ambient_temperature 296(2)
_diffrn_detector_area_resol_mean 6.85
_diffrn_measured_fraction_theta_full 0.994
_diffrn_measured_fraction_theta_max 0.994
_diffrn_measurement_device 'fixed \C-circle diffractometer'
_diffrn_measurement_device_type 'Rigaku SCX-MINI'
_diffrn_measurement_method '\w oscillation scans'
_diffrn_radiation_monochromator graphite
_diffrn_radiation_type MoK\a
_diffrn_radiation_wavelength 0.71073
_diffrn_reflns_av_R_equivalents 0.0368
_diffrn_reflns_limit_h_max 11
_diffrn_reflns_limit_h_min -11
_diffrn_reflns_limit_k_max 12
_diffrn_reflns_limit_k_min -12
_diffrn_reflns_limit_l_max 12
_diffrn_reflns_limit_l_min -12
_diffrn_reflns_number 7690
_diffrn_reflns_theta_full 27.48
_diffrn_reflns_theta_max 27.48
_diffrn_reflns_theta_min 3.08
_exptl_absorpt_coefficient_mu 10.167
_exptl_absorpt_correction_T_max 1.0000
_exptl_absorpt_correction_T_min 0.5652
_exptl_absorpt_correction_type multi-scan
_exptl_absorpt_process_details '(REQAB; Rigaku, 1998)'
_exptl_crystal_colour brown
_exptl_crystal_density_diffrn 2.603
_exptl_crystal_density_method 'not measured'
_exptl_crystal_description block
_exptl_crystal_F_000 546
_exptl_crystal_size_max 0.30
_exptl_crystal_size_mid 0.27
_exptl_crystal_size_min 0.27
_refine_diff_density_max 1.202
_refine_diff_density_min -2.431
_refine_ls_extinction_method none
_refine_ls_goodness_of_fit_ref 1.175
_refine_ls_hydrogen_treatment constr
_refine_ls_matrix_type full
_refine_ls_number_parameters 202
_refine_ls_number_reflns 3333
_refine_ls_number_restraints 0
_refine_ls_restrained_S_all 1.175
_refine_ls_R_factor_all 0.0293
_refine_ls_R_factor_gt 0.0263
_refine_ls_shift/su_max 0
_refine_ls_shift/su_mean 0
_refine_ls_structure_factor_coef Fsqd
_refine_ls_weighting_details 'calc w=1/[\s^2^(Fo^2^)+(0.0232P)^2^+0.9044P] where P=(Fo^2^+2Fc^2^)/3'
_refine_ls_weighting_scheme calc
_refine_ls_wR_factor_gt 0.0698
_refine_ls_wR_factor_ref 0.0718
_reflns_number_gt 3014
_reflns_number_total 3333
_reflns_threshold_expression I>2\s(I)
_cod_data_source_file wq3023.cif
_cod_data_source_block I
_cod_original_cell_volume 730.11(18)
_cod_database_code 2018800
_cod_database_fobs_code 2018800

loop_
_symmetry_equiv_pos_as_xyz
'x, y, z'
'-x, -y, -z'

loop_
_atom_site_type_symbol
_atom_site_label
_atom_site_fract_x
_atom_site_fract_y
_atom_site_fract_z
_atom_site_U_iso_or_equiv
_atom_site_adp_type
_atom_site_calc_flag
_atom_site_refinement_flags
_atom_site_occupancy
_atom_site_symmetry_multiplicity
Pt Pt1 0.5 0.5 0.5 0.01129(8) Uani d S 1 2
S S1 0.50034(12) 0.28326(12) 0.30922(11) 0.0220(2) Uani d . 1 1
C C1 0.6993(5) 0.3479(5) 0.2941(4) 0.0211(8) Uani d . 1 1
N N1 0.8344(5) 0.3900(5) 0.2865(4) 0.0319(9) Uani d . 1 1
N N2 0.2579(4) 0.3527(4) 0.4900(4) 0.0163(7) Uani d . 1 1
H H2A 0.2462 0.2533 0.4826 0.024 Uiso calc R 1 1
H H2B 0.2208 0.3877 0.5716 0.024 Uiso calc R 1 1
N N3 0.4087(5) 0.5759(5) 0.3502(4) 0.0177(8) Uani d . 1 1
H H3A 0.4566 0.6829 0.3747 0.027 Uiso calc R 1 1
H H3B 0.4307 0.5376 0.2614 0.027 Uiso calc R 1 1
C C2 0.1634(5) 0.3522(5) 0.3603(4) 0.0216(8) Uani d . 1 1
H H2C 0.0489 0.3161 0.3713 0.032 Uiso calc R 1 1
H H2D 0.173 0.2802 0.2732 0.032 Uiso calc R 1 1
C C3 0.2297(5) 0.5193(6) 0.3466(5) 0.0202(9) Uani d . 1 1
H H3C 0.1802 0.5192 0.2557 0.03 Uiso calc R 1 1
H H3D 0.2058 0.5887 0.4265 0.03 Uiso calc R 1 1
Pt Pt2 0.5 0 0 0.01364(8) Uani d S 1 2
N N4 0.2652(5) -0.1248(4) 0.0261(4) 0.0175(7) Uani d . 1 1
H H4A 0.2286 -0.2271 -0.028 0.026 Uiso calc R 1 1
H H4B 0.2601 -0.1221 0.1201 0.026 Uiso calc R 1 1
N N5 0.3959(5) 0.0902(5) -0.1229(4) 0.0196(8) Uani d . 1 1
H H5A 0.419 0.1921 -0.0748 0.029 Uiso calc R 1 1
H H5B 0.437 0.0883 -0.2072 0.029 Uiso calc R 1 1
C C4 0.1620(5) -0.0524(5) -0.0204(5) 0.0245(9) Uani d . 1 1
H H4C 0.173 0.0405 0.057 0.037 Uiso calc R 1 1
H H4D 0.0482 -0.1284 -0.0413 0.037 Uiso calc R 1 1
C C5 0.2157(6) -0.0057(6) -0.1536(6) 0.0242(10) Uani d . 1 1
H H5C 0.1876 -0.0998 -0.2359 0.036 Uiso calc R 1 1
H H5D 0.1621 0.0566 -0.177 0.036 Uiso calc R 1 1
Cl Cl1 0.22426(15) -0.05757(13) 0.42496(13) 0.0256(2) Uani d . 1 1
O O1 0.3261(6) -0.1202(5) 0.3461(5) 0.0440(11) Uani d . 1 1
O O2 0.3205(6) 0.0737(5) 0.5516(4) 0.0426(10) Uani d . 1 1
O O3 0.1549(4) 0.0025(4) 0.3318(4) 0.0424(9) Uani d . 1 1
O O4 0.1009(5) -0.1785(4) 0.4701(4) 0.0470(10) Uani d . 1 1
Cl Cl2 0.24808(14) 0.41662(12) 0.94696(12) 0.0206(2) Uani d . 1 1
O O5 0.3090(5) 0.3777(5) 0.8119(4) 0.0353(9) Uani d . 1 1
O O6 0.3237(5) 0.5855(4) 1.0133(4) 0.0364(9) Uani d . 1 1
O O7 0.2902(4) 0.3417(4) 1.0441(3) 0.0377(8) Uani d . 1 1
O O8 0.0767(4) 0.3621(5) 0.9211(5) 0.0471(10) Uani d . 1 1

loop_
_atom_site_aniso_label
_atom_site_aniso_U_11
_atom_site_aniso_U_22
_atom_site_aniso_U_33
_atom_site_aniso_U_12
_atom_site_aniso_U_13
_atom_site_aniso_U_23
Pt1 0.01143(12) 0.01112(12) 0.01018(12) 0.00381(9) 0.00287(8) 0.00278(8)
S1 0.0217(5) 0.0189(5) 0.0205(5) 0.0074(4) 0.0060(4) -0.0006(4)
C1 0.031(2) 0.021(2) 0.0140(18) 0.0158(18) 0.0044(17) 0.0008(15)
N1 0.029(2) 0.039(2) 0.031(2) 0.0196(18) 0.0075(17) 0.0065(17)
N2 0.0142(16) 0.0144(16) 0.0177(18) 0.0044(13) 0.0054(14) 0.0031(13)
N3 0.0168(18) 0.0196(18) 0.0152(17) 0.0053(15) -0.0002(14) 0.0069(14)
C2 0.0156(19) 0.025(2) 0.020(2) 0.0045(17) -0.0024(16) 0.0066(16)
C3 0.017(2) 0.026(2) 0.021(2) 0.0105(19) 0.0040(18) 0.0091(18)
Pt2 0.01586(13) 0.01300(12) 0.01216(13) 0.00600(9) 0.00298(9) 0.00395(9)
N4 0.0201(18) 0.0187(17) 0.0135(17) 0.0084(15) 0.0044(14) 0.0039(14)
N5 0.0183(18) 0.0198(18) 0.0199(19) 0.0066(15) -0.0007(15) 0.0074(15)
C4 0.018(2) 0.029(2) 0.029(2) 0.0118(18) 0.0062(17) 0.0078(18)
C5 0.025(2) 0.020(2) 0.026(2) 0.0077(19) -0.0042(19) 0.0069(19)
Cl1 0.0337(6) 0.0191(5) 0.0221(5) 0.0080(5) 0.0097(4) 0.0078(4)
O1 0.054(3) 0.042(2) 0.046(3) 0.027(2) 0.025(2) 0.0165(19)
O2 0.054(3) 0.033(2) 0.0238(19) 0.0054(18) 0.0016(17) 0.0025(15)
O3 0.052(2) 0.039(2) 0.042(2) 0.0227(18) 0.0035(17) 0.0157(16)
O4 0.053(2) 0.0318(19) 0.046(2) 0.0028(18) 0.0208(19) 0.0166(17)
Cl2 0.0250(5) 0.0172(5) 0.0194(5) 0.0082(4) 0.0060(4) 0.0060(4)
O5 0.053(2) 0.039(2) 0.0194(17) 0.0237(19) 0.0170(16) 0.0094(15)
O6 0.045(2) 0.0164(16) 0.040(2) 0.0072(16) 0.0054(18) 0.0068(15)
O7 0.068(2) 0.0349(18) 0.0249(17) 0.0331(18) 0.0098(16) 0.0134(14)
O8 0.0243(18) 0.050(2) 0.059(3) 0.0075(17) 0.0084(17) 0.017(2)

loop_
_atom_type_symbol
_atom_type_description
_atom_type_scat_dispersion_real
_atom_type_scat_dispersion_imag
_atom_type_scat_source
C C 0.0033 0.0016 'International Tables Vol C Tables 4.2.6.8 and 6.1.1.4'
H H 0 0 'International Tables Vol C Tables 4.2.6.8 and 6.1.1.4'
Cl Cl 0.1484 0.1585 'International Tables Vol C Tables 4.2.6.8 and 6.1.1.4'
N N 0.0061 0.0033 'International Tables Vol C Tables 4.2.6.8 and 6.1.1.4'
O O 0.0106 0.006 'International Tables Vol C Tables 4.2.6.8 and 6.1.1.4'
Pt Pt -1.7033 8.3905 'International Tables Vol C Tables 4.2.6.8 and 6.1.1.4'
S S 0.1246 0.1234 'International Tables Vol C Tables 4.2.6.8 and 6.1.1.4'

loop_
_geom_angle_atom_site_label_1
_geom_angle_atom_site_label_2
_geom_angle_atom_site_label_3
_geom_angle_site_symmetry_1
_geom_angle_site_symmetry_3
_geom_angle
N2 Pt1 N2 . 2_666 180
N2 Pt1 N3 . . 83.28(15)
N2 Pt1 N3 2_666 . 96.72(15)
N2 Pt1 N3 . 2_666 96.72(15)
N2 Pt1 N3 2_666 2_666 83.28(15)
N3 Pt1 N3 . 2_666 179.999(2)
N2 Pt1 S1 . 2_666 95.20(10)
N2 Pt1 S1 2_666 2_666 84.80(10)
N3 Pt1 S1 . 2_666 89.45(11)
N3 Pt1 S1 2_666 2_666 90.56(11)
N2 Pt1 S1 . . 84.80(10)
N2 Pt1 S1 2_666 . 95.20(10)
N3 Pt1 S1 . . 90.55(11)
N3 Pt1 S1 2_666 . 89.44(11)
S1 Pt1 S1 2_666 . 180
N2 Pt1 C2 . . 29.13(13)
N2 Pt1 C2 2_666 . 150.87(13)
N3 Pt1 C2 . . 55.17(13)
N3 Pt1 C2 2_666 . 124.83(13)
S1 Pt1 C2 2_666 . 100.82(9)
S1 Pt1 C2 . . 79.18(9)
N2 Pt1 C2 . 2_666 150.87(13)
N2 Pt1 C2 2_666 2_666 29.13(13)
N3 Pt1 C2 . 2_666 124.83(13)
N3 Pt1 C2 2_666 2_666 55.17(13)
S1 Pt1 C2 2_666 2_666 79.18(9)
S1 Pt1 C2 . 2_666 100.82(9)
C2 Pt1 C2 . 2_666 180.00(18)
N2 Pt1 C3 . 2_666 124.33(14)
N2 Pt1 C3 2_666 2_666 55.67(14)
N3 Pt1 C3 . 2_666 151.39(14)
N3 Pt1 C3 2_666 2_666 28.61(14)
S1 Pt1 C3 2_666 2_666 94.72(10)
S1 Pt1 C3 . 2_666 85.28(10)
C2 Pt1 C3 . 2_666 149.84(12)
C2 Pt1 C3 2_666 2_666 30.16(12)
N2 Pt1 C3 . . 55.67(14)
N2 Pt1 C3 2_666 . 124.33(14)
N3 Pt1 C3 . . 28.61(14)
N3 Pt1 C3 2_666 . 151.39(14)
S1 Pt1 C3 2_666 . 85.28(10)
S1 Pt1 C3 . . 94.72(10)
C2 Pt1 C3 . . 30.16(12)
C2 Pt1 C3 2_666 . 149.84(12)
C3 Pt1 C3 2_666 . 180
C1 S1 Pt1 . . 101.44(14)
C1 S1 Pt2 . . 77.77(13)
Pt1 S1 Pt2 . . 171.97(4)
N1 C1 S1 . . 178.3(4)
C2 N2 Pt1 . . 108.6(3)
C2 N2 H2A . . 110
Pt1 N2 H2A . . 110
C2 N2 H2B . . 110
Pt1 N2 H2B . . 110
H2A N2 H2B . . 108.3
C3 N3 Pt1 . . 109.7(3)
C3 N3 H3A . . 109.7
Pt1 N3 H3A . . 109.7
C3 N3 H3B . . 109.7
Pt1 N3 H3B . . 109.7
H3A N3 H3B . . 108.2
N2 C2 C3 . . 108.9(3)
N2 C2 Pt1 . . 42.25(18)
C3 C2 Pt1 . . 75.5(2)
N2 C2 H2C . . 109.9
C3 C2 H2C . . 109.9
Pt1 C2 H2C . . 147.8
N2 C2 H2D . . 109.9
C3 C2 H2D . . 109.9
Pt1 C2 H2D . . 98.7
H2C C2 H2D . . 108.3
N3 C3 C2 . . 107.4(4)
N3 C3 Pt1 . . 41.70(19)
C2 C3 Pt1 . . 74.3(2)
N3 C3 H3C . . 110.2
C2 C3 H3C . . 110.2
Pt1 C3 H3C . . 147.3
N3 C3 H3D . . 110.2
C2 C3 H3D . . 110.2
Pt1 C3 H3D . . 99.3
H3C C3 H3D . . 108.5
N4 Pt2 N4 . 2_655 180
N4 Pt2 N5 . 2_655 96.56(15)
N4 Pt2 N5 2_655 2_655 83.44(15)
N4 Pt2 N5 . . 83.44(15)
N4 Pt2 N5 2_655 . 96.56(15)
N5 Pt2 N5 2_655 . 180
N4 Pt2 C4 . 2_655 150.80(13)
N4 Pt2 C4 2_655 2_655 29.20(13)
N5 Pt2 C4 2_655 2_655 55.37(14)
N5 Pt2 C4 . 2_655 124.63(14)
N4 Pt2 C4 . . 29.20(13)
N4 Pt2 C4 2_655 . 150.80(13)
N5 Pt2 C4 2_655 . 124.63(14)
N5 Pt2 C4 . . 55.37(14)
C4 Pt2 C4 2_655 . 180
N4 Pt2 C5 . 2_655 124.56(14)
N4 Pt2 C5 2_655 2_655 55.44(14)
N5 Pt2 C5 2_655 2_655 28.82(14)
N5 Pt2 C5 . 2_655 151.18(14)
C4 Pt2 C5 2_655 2_655 29.88(13)
C4 Pt2 C5 . 2_655 150.12(13)
N4 Pt2 C5 . . 55.44(14)
N4 Pt2 C5 2_655 . 124.56(14)
N5 Pt2 C5 2_655 . 151.18(14)
N5 Pt2 C5 . . 28.82(14)
C4 Pt2 C5 2_655 . 150.12(13)
C4 Pt2 C5 . . 29.88(13)
C5 Pt2 C5 2_655 . 180
N4 Pt2 S1 . . 84.11(10)
N4 Pt2 S1 2_655 . 95.89(10)
N5 Pt2 S1 2_655 . 91.01(11)
N5 Pt2 S1 . . 88.99(11)
C4 Pt2 S1 2_655 . 102.49(9)
C4 Pt2 S1 . . 77.51(9)
C5 Pt2 S1 2_655 . 87.56(11)
C5 Pt2 S1 . . 92.44(11)
N4 Pt2 S1 . 2_655 95.89(10)
N4 Pt2 S1 2_655 2_655 84.11(10)
N5 Pt2 S1 2_655 2_655 88.99(11)
N5 Pt2 S1 . 2_655 91.01(11)
C4 Pt2 S1 2_655 2_655 77.51(9)
C4 Pt2 S1 . 2_655 102.49(9)
C5 Pt2 S1 2_655 2_655 92.44(11)
C5 Pt2 S1 . 2_655 87.56(11)
S1 Pt2 S1 . 2_655 180
C4 N4 Pt2 . . 108.9(3)
C4 N4 H4A . . 109.9
Pt2 N4 H4A . . 109.9
C4 N4 H4B . . 109.9
Pt2 N4 H4B . . 109.9
H4A N4 H4B . . 108.3
C5 N5 Pt2 . . 109.9(3)
C5 N5 H5A . . 109.7
Pt2 N5 H5A . . 109.7
C5 N5 H5B . . 109.7
Pt2 N5 H5B . . 109.7
H5A N5 H5B . . 108.2
N4 C4 C5 . . 108.8(3)
N4 C4 Pt2 . . 41.87(18)
C5 C4 Pt2 . . 75.8(2)
N4 C4 H4C . . 109.9
C5 C4 H4C . . 109.9
Pt2 C4 H4C . . 98.7
N4 C4 H4D . . 109.9
C5 C4 H4D . . 109.9
Pt2 C4 H4D . . 147.6
H4C C4 H4D . . 108.3
N5 C5 C4 . . 107.7(4)
N5 C5 Pt2 . . 41.3(2)
C4 C5 Pt2 . . 74.4(2)
N5 C5 H5C . . 110.2
C4 C5 H5C . . 110.2
Pt2 C5 H5C . . 100.3
N5 C5 H5D . . 110.2
C4 C5 H5D . . 110.2
Pt2 C5 H5D . . 146.4
H5C C5 H5D . . 108.5
O4 Cl1 O1 . . 109.9(3)
O4 Cl1 O3 . . 111.4(2)
O1 Cl1 O3 . . 108.0(2)
O4 Cl1 O2 . . 109.4(2)
O1 Cl1 O2 . . 110.2(3)
O3 Cl1 O2 . . 108.0(2)
O8 Cl2 O6 . . 109.9(3)
O8 Cl2 O5 . . 110.2(3)
O6 Cl2 O5 . . 109.6(2)
O8 Cl2 O7 . . 109.9(2)
O6 Cl2 O7 . . 108.6(2)
O5 Cl2 O7 . . 108.7(2)

loop_
_geom_bond_atom_site_label_1
_geom_bond_atom_site_label_2
_geom_bond_site_symmetry_2
_geom_bond_distance
Pt1 N2 . 2.057(4)
Pt1 N2 2_666 2.057(4)
Pt1 N3 . 2.060(4)
Pt1 N3 2_666 2.060(4)
Pt1 S1 2_666 2.3933(10)
Pt1 S1 . 2.3933(10)
Pt1 C2 . 2.900(4)
Pt1 C2 2_666 2.900(4)
Pt1 C3 2_666 2.916(5)
Pt1 C3 . 2.916(5)
S1 C1 . 1.676(4)
S1 Pt2 . 3.4705(11)
C1 N1 . 1.135(5)
N2 C2 . 1.490(5)
N2 H2A . 0.9
N2 H2B . 0.9
N3 C3 . 1.483(6)
N3 H3A . 0.9
N3 H3B . 0.9
C2 C3 . 1.513(6)
C2 H2C . 0.97
C2 H2D . 0.97
C3 H3C . 0.97
C3 H3D . 0.97
Pt2 N4 . 2.037(4)
Pt2 N4 2_655 2.037(4)
Pt2 N5 2_655 2.039(4)
Pt2 N5 . 2.039(4)
Pt2 C4 2_655 2.886(4)
Pt2 C4 . 2.886(4)
Pt2 C5 2_655 2.905(5)
Pt2 C5 . 2.905(5)
Pt2 S1 2_655 3.4705(11)
N4 C4 . 1.489(5)
N4 H4A . 0.9
N4 H4B . 0.9
N5 C5 . 1.489(6)
N5 H5A . 0.9
N5 H5B . 0.9
C4 C5 . 1.493(6)
C4 H4C . 0.97
C4 H4D . 0.97
C5 H5C . 0.97
C5 H5D . 0.97
Cl1 O4 . 1.423(4)
Cl1 O1 . 1.427(4)
Cl1 O3 . 1.434(3)
Cl1 O2 . 1.447(4)
Cl2 O8 . 1.414(4)
Cl2 O6 . 1.433(4)
Cl2 O5 . 1.443(4)
Cl2 O7 . 1.443(3)

loop_
_geom_hbond_atom_site_label_D
_geom_hbond_atom_site_label_H
_geom_hbond_atom_site_label_A
_geom_hbond_site_symmetry_A
_geom_hbond_distance_DH
_geom_hbond_distance_HA
_geom_hbond_distance_DA
_geom_hbond_angle_DHA
_geom_hbond_publ_flag
N2 H2A O2 . 0.9 2.32 3.142(6) 152.4 ?
N2 H2A O3 . 0.9 2.26 3.041(5) 144.7 y
N2 H2B O5 . 0.9 2.46 3.045(5) 123.1 y
N2 H2B N1 2_666 0.9 2.46 3.231(5) 143.7 ?
N3 H3B O5 2_666 0.9 2.36 2.969(6) 125.3 y
N3 H3B O7 1_554 0.9 2.33 3.053(5) 137.8 y
N3 H3A O2 2_666 0.9 2.3 3.132(6) 153.1 ?
N4 H4A O6 1_544 0.9 2.39 3.008(5) 125.6 y
N4 H4A N1 2_655 0.9 2.48 3.220(5) 140.2 ?
N4 H4B O1 . 0.9 2.23 3.093(6) 161 ?
N4 H4B O3 . 0.9 2.5 3.225(5) 138.2 ?
N5 H5B O2 1_554 0.9 2.46 3.131(5) 131.1 ?
N5 H5B O1 2_655 0.9 2.51 3.324(6) 150.2 ?
N5 H5A O6 2_666 0.9 2.37 3.007(5) 128.1 y
N5 H5A O7 1_554 0.9 2.3 3.044(5) 139.5 y
